data_4069025
loop_
_publ_author_name
'Metz, Stefan'
'Burschka, Christian'
'Tacke, Reinhold'

_publ_section_title
;
 Neutral Hexacoordinate Silicon(iv) Complexes with anSiSO3NC Skeleton and
 a Neutral Pentacoordinate Silicon(iv) Complex Containing a Trianionic
 TetradentateO,N,O,OLigand
;
_journal_issue 7
_journal_name_full Organometallics
_journal_page_first 2311
_journal_paper_doi 10.1021/om801208t
_journal_volume 28
_journal_year 2009
_chemical_formula_moiety 'C22 H23 N O3 S Si, C2 H3 N'
_chemical_formula_sum 'C24 H26 N2 O3 S Si'
_chemical_formula_weight 450.62
_chemical_name_systematic
; 
 ? 
;
_space_group_IT_number 2
_symmetry_cell_setting triclinic
_symmetry_space_group_name_Hall '-P 1'
_symmetry_space_group_name_H-M 'P -1'
_atom_sites_solution_hydrogens geom
_atom_sites_solution_primary direct
_atom_sites_solution_secondary difmap
_audit_creation_method SHELXL-97
_cell_angle_alpha 106.609(4)
_cell_angle_beta 101.440(4)
_cell_angle_gamma 102.127(4)
_cell_formula_units_Z 2
_cell_length_a 7.5308(7)
_cell_length_b 11.6477(12)
_cell_length_c 14.5508(16)
_cell_measurement_reflns_used 5099
_cell_measurement_temperature 98(2)
_cell_measurement_theta_max 27.49
_cell_measurement_theta_min 2.81
_cell_volume 1149.4(2)
_computing_cell_refinement Bruker-SAINT
_computing_data_collection Bruker-SAINT
_computing_data_reduction Bruker-SAINT
_computing_molecular_graphics Ortep-Povray
_computing_publication_material Bruker-SHELXTL
_computing_structure_refinement 'SHELXL-97 (Sheldrick, 2008)'
_computing_structure_solution 'SHELXS-97 (Sheldrick, 2008)'
_diffrn_ambient_temperature 98(2)
_diffrn_measured_fraction_theta_full 0.983
_diffrn_measured_fraction_theta_max 0.983
_diffrn_measurement_device_type Bruker-Nonius_Kappa_Apex2_CCD
_diffrn_measurement_method 'omega and phi scans'
_diffrn_radiation_monochromator Montel_multi_layer_optics
_diffrn_radiation_source rotating_anode
_diffrn_radiation_type MoK\a
_diffrn_radiation_wavelength 0.71073
_diffrn_reflns_av_R_equivalents 0.0625
_diffrn_reflns_av_sigmaI/netI 0.0626
_diffrn_reflns_limit_h_max 9
_diffrn_reflns_limit_h_min -9
_diffrn_reflns_limit_k_max 14
_diffrn_reflns_limit_k_min -15
_diffrn_reflns_limit_l_max 18
_diffrn_reflns_limit_l_min -18
_diffrn_reflns_number 19955
_diffrn_reflns_theta_full 27.56
_diffrn_reflns_theta_max 27.56
_diffrn_reflns_theta_min 1.52
_exptl_absorpt_coefficient_mu 0.221
_exptl_absorpt_correction_T_max 1.
_exptl_absorpt_correction_T_min 0.719935
_exptl_absorpt_correction_type multi-scan
_exptl_absorpt_process_details Bruker-SADABS
_exptl_crystal_colour yellow
_exptl_crystal_density_diffrn 1.302
_exptl_crystal_density_method 'not measured'
_exptl_crystal_description needle
_exptl_crystal_F_000 476
_exptl_crystal_size_max .18
_exptl_crystal_size_mid .04
_exptl_crystal_size_min .04
_refine_diff_density_max 0.724
_refine_diff_density_min -0.481
_refine_diff_density_rms 0.077
_refine_ls_extinction_method none
_refine_ls_goodness_of_fit_ref 1.018
_refine_ls_hydrogen_treatment mixed
_refine_ls_matrix_type full
_refine_ls_number_parameters 285
_refine_ls_number_reflns 5222
_refine_ls_number_restraints 0
_refine_ls_restrained_S_all 1.018
_refine_ls_R_factor_all 0.0713
_refine_ls_R_factor_gt 0.0492
_refine_ls_shift/su_max 0.000
_refine_ls_shift/su_mean 0.000
_refine_ls_structure_factor_coef Fsqd
_refine_ls_weighting_details 'calc w=1/[\s^2^(Fo^2^)+(0.0776P)^2^+0.3264P] where P=(Fo^2^+2Fc^2^)/3'
_refine_ls_weighting_scheme calc
_refine_ls_wR_factor_gt 0.1241
_refine_ls_wR_factor_ref 0.1388
_reflns_number_gt 3923
_reflns_number_total 5222
_reflns_threshold_expression >2sigma(I)
_cod_data_source_file om801208t_si_001.cif
_cod_data_source_block met326
_cod_depositor_comments
;
The following automatic conversions were performed:

'_exptl_absorpt_correction_type' value 'multiscan' changed to
'multi-scan' according to
/home/saulius/struct/CIF-dictionaries/cif_core.dic dictionary named
'cif_core.dic' version 2.4.2 from 2011-04-26.

Automatic conversion script
Id: cif_fix_values 1715 2011-07-08 13:25:40Z adriana 
;
_cod_original_sg_symbol_H-M P-1
_cod_database_code 4069025

loop_
_symmetry_equiv_pos_as_xyz
'x, y, z'
'-x, -y, -z'

loop_
_atom_site_label
_atom_site_type_symbol
_atom_site_fract_x
_atom_site_fract_y
_atom_site_fract_z
_atom_site_U_iso_or_equiv
_atom_site_adp_type
_atom_site_occupancy
_atom_site_symmetry_multiplicity
_atom_site_calc_flag
_atom_site_refinement_flags
C1 C 0.3214(3) 0.51727(19) 0.28459(15) 0.0151(4) Uani 1 1 d .
C2 C 0.3854(3) 0.5387(2) 0.38687(16) 0.0186(5) Uani 1 1 d .
H2 H 0.4308 0.4774 0.4076 0.022 Uiso 1 1 calc R
C3 C 0.3849(3) 0.6467(2) 0.45901(17) 0.0228(5) Uani 1 1 d .
H3 H 0.4313 0.6586 0.5277 0.027 Uiso 1 1 calc R
C4 C 0.3171(3) 0.7367(2) 0.43110(18) 0.0245(5) Uani 1 1 d .
H4 H 0.3168 0.8107 0.4802 0.029 Uiso 1 1 calc R
C5 C 0.2498(3) 0.7175(2) 0.33077(18) 0.0238(5) Uani 1 1 d .
H5 H 0.2010 0.7781 0.3106 0.029 Uiso 1 1 calc R
C6 C 0.2533(3) 0.6101(2) 0.25925(16) 0.0188(5) Uani 1 1 d .
H6 H 0.2078 0.5993 0.1907 0.023 Uiso 1 1 calc R
C7 C 0.6514(3) 0.6534(2) 0.13033(17) 0.0254(5) Uani 1 1 d .
H7A H 0.6368 0.6175 0.0587 0.038 Uiso 1 1 calc R
H7B H 0.7813 0.7064 0.1639 0.038 Uiso 1 1 calc R
H7C H 0.5634 0.7038 0.1410 0.038 Uiso 1 1 calc R
C8 C 0.6103(3) 0.5513(2) 0.17176(15) 0.0165(4) Uani 1 1 d .
C9 C 0.7325(3) 0.5477(2) 0.25302(15) 0.0164(4) Uani 1 1 d .
H9 H 0.8379 0.6190 0.2889 0.020 Uiso 1 1 calc R
C10 C 0.7135(3) 0.4455(2) 0.28754(15) 0.0153(4) Uani 1 1 d .
C11 C 0.8794(3) 0.4520(2) 0.36770(16) 0.0191(5) Uani 1 1 d .
H11A H 0.8376 0.3973 0.4041 0.029 Uiso 1 1 calc R
H11B H 0.9336 0.5382 0.4140 0.029 Uiso 1 1 calc R
H11C H 0.9752 0.4247 0.3373 0.029 Uiso 1 1 calc R
C12 C 0.5439(3) 0.23477(19) 0.26536(14) 0.0143(4) Uani 1 1 d .
C13 C 0.6921(3) 0.1804(2) 0.27050(15) 0.0177(4) Uani 1 1 d .
H13 H 0.8091 0.2214 0.2635 0.021 Uiso 1 1 calc R
C14 C 0.6696(3) 0.0673(2) 0.28579(16) 0.0214(5) Uani 1 1 d .
H14 H 0.7726 0.0322 0.2915 0.026 Uiso 1 1 calc R
C15 C 0.4975(3) 0.0046(2) 0.29284(16) 0.0218(5) Uani 1 1 d .
H15 H 0.4839 -0.0721 0.3054 0.026 Uiso 1 1 calc R
C16 C 0.3456(3) 0.0536(2) 0.28158(16) 0.0197(5) Uani 1 1 d .
H16 H 0.2264 0.0088 0.2838 0.024 Uiso 1 1 calc R
C17 C 0.3665(3) 0.1687(2) 0.26701(15) 0.0159(4) Uani 1 1 d .
C18 C -0.0179(3) 0.2769(2) 0.03200(16) 0.0214(5) Uani 1 1 d .
C19 C 0.0235(3) 0.1711(2) -0.01836(16) 0.0230(5) Uani 1 1 d .
H19 H -0.0730 0.1060 -0.0707 0.028 Uiso 1 1 calc R
C20 C 0.2044(3) 0.1578(2) 0.00596(15) 0.0200(5) Uani 1 1 d .
C24 C 0.9039(3) 0.8549(2) 0.42521(19) 0.0279(5) Uani 1 1 d .
N N 0.5558(2) 0.35141(16) 0.25059(12) 0.0136(4) Uani 1 1 d .
O3 O 0.1028(2) 0.36780(14) 0.10744(11) 0.0203(3) Uani 1 1 d .
O2 O 0.3382(2) 0.23802(14) 0.07976(10) 0.0174(3) Uani 1 1 d .
O1 O 0.4481(2) 0.46513(13) 0.12401(10) 0.0168(3) Uani 1 1 d .
S S 0.17912(7) 0.23374(5) 0.24755(4) 0.01681(15) Uani 1 1 d .
Si Si 0.32674(8) 0.37162(5) 0.18193(4) 0.01422(15) Uani 1 1 d .
N2 N 0.9391(3) 0.8941(2) 0.36590(17) 0.0341(5) Uani 1 1 d .
C22 C 0.2584(3) 0.0511(2) -0.05474(18) 0.0281(5) Uani 1 1 d .
H22A H 0.3424 0.0810 -0.0917 0.042 Uiso 1 1 calc R
H22B H 0.1445 -0.0121 -0.1019 0.042 Uiso 1 1 calc R
H22C H 0.3237 0.0142 -0.0106 0.042 Uiso 1 1 calc R
C23 C -0.2083(3) 0.2973(3) 0.00338(19) 0.0316(6) Uani 1 1 d .
H23A H -0.2723 0.2928 0.0552 0.047 Uiso 1 1 calc R
H23B H -0.2841 0.2327 -0.0602 0.047 Uiso 1 1 calc R
H23C H -0.1928 0.3798 -0.0036 0.047 Uiso 1 1 calc R
C25 C 0.8601(4) 0.8036(3) 0.5009(2) 0.0366(6) Uani 1 1 d .
H25A H 0.7668 0.7214 0.4686 0.055 Uiso 1 1 calc R
H25B H 0.8084 0.8598 0.5452 0.055 Uiso 1 1 calc R
H25C H 0.9755 0.7951 0.5399 0.055 Uiso 1 1 calc R

loop_
_atom_site_aniso_label
_atom_site_aniso_U_11
_atom_site_aniso_U_22
_atom_site_aniso_U_33
_atom_site_aniso_U_23
_atom_site_aniso_U_13
_atom_site_aniso_U_12
C1 0.0049(9) 0.0209(11) 0.0206(10) 0.0069(9) 0.0060(8) 0.0038(8)
C2 0.0105(10) 0.0236(11) 0.0217(11) 0.0065(9) 0.0061(8) 0.0046(8)
C3 0.0139(11) 0.0294(12) 0.0194(11) 0.0013(9) 0.0066(8) 0.0024(9)
C4 0.0157(11) 0.0211(12) 0.0333(13) 0.0006(10) 0.0132(10) 0.0041(9)
C5 0.0139(11) 0.0216(12) 0.0392(14) 0.0119(10) 0.0115(10) 0.0059(9)
C6 0.0113(10) 0.0238(11) 0.0236(11) 0.0096(9) 0.0069(8) 0.0060(8)
C7 0.0226(12) 0.0290(13) 0.0213(11) 0.0104(10) 0.0032(9) 0.0010(10)
C8 0.0126(10) 0.0200(11) 0.0164(10) 0.0032(8) 0.0078(8) 0.0040(8)
C9 0.0099(10) 0.0196(11) 0.0171(10) 0.0029(8) 0.0053(8) 0.0018(8)
C10 0.0086(9) 0.0226(11) 0.0141(9) 0.0026(8) 0.0061(7) 0.0058(8)
C11 0.0102(10) 0.0235(11) 0.0208(11) 0.0057(9) 0.0023(8) 0.0034(8)
C12 0.0106(10) 0.0179(10) 0.0132(9) 0.0030(8) 0.0040(7) 0.0045(8)
C13 0.0107(10) 0.0236(11) 0.0178(10) 0.0033(9) 0.0064(8) 0.0054(8)
C14 0.0168(11) 0.0264(12) 0.0231(11) 0.0067(9) 0.0063(9) 0.0119(9)
C15 0.0231(12) 0.0201(11) 0.0239(11) 0.0075(9) 0.0087(9) 0.0079(9)
C16 0.0154(11) 0.0237(12) 0.0200(10) 0.0055(9) 0.0093(8) 0.0040(9)
C17 0.0100(10) 0.0217(11) 0.0146(10) 0.0026(8) 0.0062(8) 0.0041(8)
C18 0.0126(10) 0.0311(13) 0.0177(10) 0.0096(9) 0.0017(8) 0.0008(9)
C19 0.0120(11) 0.0291(13) 0.0190(11) 0.0030(9) 0.0019(8) -0.0033(9)
C20 0.0188(11) 0.0215(11) 0.0153(10) 0.0046(9) 0.0067(8) -0.0026(9)
C24 0.0214(12) 0.0233(12) 0.0345(14) 0.0025(11) 0.0051(10) 0.0097(10)
N 0.0076(8) 0.0186(9) 0.0137(8) 0.0032(7) 0.0044(6) 0.0037(7)
O3 0.0114(7) 0.0266(8) 0.0196(7) 0.0057(6) 0.0008(6) 0.0051(6)
O2 0.0103(7) 0.0228(8) 0.0153(7) 0.0022(6) 0.0040(6) 0.0024(6)
O1 0.0112(7) 0.0216(8) 0.0148(7) 0.0040(6) 0.0033(6) 0.0023(6)
S 0.0078(2) 0.0216(3) 0.0213(3) 0.0062(2) 0.00617(19) 0.0043(2)
Si 0.0072(3) 0.0198(3) 0.0143(3) 0.0038(2) 0.0030(2) 0.0038(2)
N2 0.0393(14) 0.0270(11) 0.0386(13) 0.0087(10) 0.0106(10) 0.0180(10)
C22 0.0232(12) 0.0257(12) 0.0269(12) -0.0022(10) 0.0109(10) 0.0011(10)
C23 0.0120(11) 0.0450(16) 0.0312(13) 0.0087(12) -0.0009(10) 0.0069(10)
C25 0.0309(15) 0.0338(15) 0.0392(15) 0.0055(12) 0.0150(12) 0.0017(12)

loop_
_atom_type_symbol
_atom_type_description
_atom_type_scat_dispersion_real
_atom_type_scat_dispersion_imag
_atom_type_scat_source
C C 0.0033 0.0016 'International Tables Vol C Tables 4.2.6.8 and 6.1.1.4'
H H 0.0000 0.0000 'International Tables Vol C Tables 4.2.6.8 and 6.1.1.4'
N N 0.0061 0.0033 'International Tables Vol C Tables 4.2.6.8 and 6.1.1.4'
O O 0.0106 0.0060 'International Tables Vol C Tables 4.2.6.8 and 6.1.1.4'
Si Si 0.0817 0.0704 'International Tables Vol C Tables 4.2.6.8 and 6.1.1.4'
S S 0.1246 0.1234 'International Tables Vol C Tables 4.2.6.8 and 6.1.1.4'

loop_
_geom_angle_atom_site_label_1
_geom_angle_atom_site_label_2
_geom_angle_atom_site_label_3
_geom_angle
C6 C1 C2 115.9(2)
C6 C1 Si 120.37(16)
C2 C1 Si 123.68(16)
C3 C2 C1 122.2(2)
C4 C3 C2 120.2(2)
C5 C4 C3 119.0(2)
C4 C5 C6 120.3(2)
C5 C6 C1 122.3(2)
O1 C8 C9 122.92(19)
O1 C8 C7 114.94(18)
C9 C8 C7 122.15(19)
C8 C9 C10 124.59(19)
N C10 C9 120.58(18)
N C10 C11 123.50(19)
C9 C10 C11 115.92(18)
C13 C12 C17 119.52(19)
C13 C12 N 123.87(18)
C17 C12 N 116.43(18)
C14 C13 C12 120.3(2)
C13 C14 C15 120.3(2)
C16 C15 C14 120.0(2)
C15 C16 C17 120.4(2)
C16 C17 C12 119.3(2)
C16 C17 S 122.94(16)
C12 C17 S 117.79(16)
O3 C18 C19 123.6(2)
O3 C18 C23 114.1(2)
C19 C18 C23 122.3(2)
C18 C19 C20 121.1(2)
O2 C20 C19 122.8(2)
O2 C20 C22 115.1(2)
C19 C20 C22 122.1(2)
N2 C24 C25 179.3(3)
C10 N C12 122.69(17)
C10 N Si 120.63(15)
C12 N Si 116.55(13)
C18 O3 Si 129.33(16)
C20 O2 Si 129.15(15)
C8 O1 Si 122.56(13)
C17 S Si 94.99(7)
O1 Si O3 90.73(7)
O1 Si O2 84.96(7)
O3 Si O2 89.91(7)
O1 Si N 92.22(7)
O3 Si N 172.00(8)
O2 Si N 82.95(7)
O1 Si C1 91.66(8)
O3 Si C1 89.84(8)
O2 Si C1 176.61(8)
N Si C1 97.50(8)
O1 Si S 174.06(6)
O3 Si S 91.02(5)
O2 Si S 89.36(5)
N Si S 85.32(5)
C1 Si S 94.03(6)

loop_
_geom_bond_atom_site_label_1
_geom_bond_atom_site_label_2
_geom_bond_distance
C1 C6 1.397(3)
C1 C2 1.401(3)
C1 Si 1.928(2)
C2 C3 1.390(3)
C3 C4 1.383(3)
C4 C5 1.382(3)
C5 C6 1.389(3)
C7 C8 1.484(3)
C8 O1 1.316(2)
C8 C9 1.364(3)
C9 C10 1.409(3)
C10 N 1.328(3)
C10 C11 1.503(3)
C12 C13 1.394(3)
C12 C17 1.403(3)
C12 N 1.422(3)
C13 C14 1.379(3)
C14 C15 1.386(3)
C15 C16 1.385(3)
C16 C17 1.398(3)
C17 S 1.749(2)
C18 O3 1.299(3)
C18 C19 1.374(3)
C18 C23 1.500(3)
C19 C20 1.390(3)
C20 O2 1.282(2)
C20 C22 1.488(3)
C24 N2 1.135(3)
C24 C25 1.455(4)
N Si 1.9107(17)
O3 Si 1.7988(15)
O2 Si 1.8505(16)
O1 Si 1.7733(15)
S Si 2.2965(8)

loop_
_geom_torsion_atom_site_label_1
_geom_torsion_atom_site_label_2
_geom_torsion_atom_site_label_3
_geom_torsion_atom_site_label_4
_geom_torsion
C6 C1 C2 C3 -1.2(3)
Si C1 C2 C3 177.97(16)
C1 C2 C3 C4 1.0(3)
C2 C3 C4 C5 0.2(3)
C3 C4 C5 C6 -1.0(3)
C4 C5 C6 C1 0.8(3)
C2 C1 C6 C5 0.3(3)
Si C1 C6 C5 -178.87(16)
O1 C8 C9 C10 8.6(3)
C7 C8 C9 C10 -171.1(2)
C8 C9 C10 N -10.3(3)
C8 C9 C10 C11 170.3(2)
C17 C12 C13 C14 -5.6(3)
N C12 C13 C14 179.49(19)
C12 C13 C14 C15 2.2(3)
C13 C14 C15 C16 1.9(3)
C14 C15 C16 C17 -2.5(3)
C15 C16 C17 C12 -0.9(3)
C15 C16 C17 S 177.52(17)
C13 C12 C17 C16 4.9(3)
N C12 C17 C16 -179.78(18)
C13 C12 C17 S -173.58(15)
N C12 C17 S 1.7(2)
O3 C18 C19 C20 -3.3(3)
C23 C18 C19 C20 176.2(2)
C18 C19 C20 O2 4.7(3)
C18 C19 C20 C22 -172.8(2)
C9 C10 N C12 165.43(19)
C11 C10 N C12 -15.3(3)
C9 C10 N Si -19.0(3)
C11 C10 N Si 160.30(16)
C13 C12 N C10 -34.5(3)
C17 C12 N C10 150.46(19)
C13 C12 N Si 149.78(16)
C17 C12 N Si -25.3(2)
C19 C18 O3 Si -14.0(3)
C23 C18 O3 Si 166.46(15)
C19 C20 O2 Si 10.8(3)
C22 C20 O2 Si -171.53(15)
C9 C8 O1 Si 25.1(3)
C7 C8 O1 Si -155.18(16)
C16 C17 S Si -161.99(17)
C12 C17 S Si 16.46(16)
C8 O1 Si O3 146.26(17)
C8 O1 Si O2 -123.90(17)
C8 O1 Si N -41.18(17)
C8 O1 Si C1 56.40(17)
C8 O1 Si S -106.7(5)
C18 O3 Si O1 106.15(19)
C18 O3 Si O2 21.19(19)
C18 O3 Si N -5.5(6)
C18 O3 Si C1 -162.19(19)
C18 O3 Si S -68.16(18)
C20 O2 Si O1 -110.50(18)
C20 O2 Si O3 -19.76(18)
C20 O2 Si N 156.62(18)
C20 O2 Si C1 -105.5(13)
C20 O2 Si S 71.26(17)
C10 N Si O1 38.33(16)
C12 N Si O1 -145.83(14)
C10 N Si O3 149.9(5)
C12 N Si O3 -34.3(6)
C10 N Si O2 122.97(16)
C12 N Si O2 -61.19(14)
C10 N Si C1 -53.63(17)
C12 N Si C1 122.20(15)
C10 N Si S -147.09(15)
C12 N Si S 28.74(13)
C6 C1 Si O1 51.79(17)
C2 C1 Si O1 -127.31(17)
C6 C1 Si O3 -38.93(17)
C2 C1 Si O3 141.97(17)
C6 C1 Si O2 46.9(14)
C2 C1 Si O2 -132.2(13)
C6 C1 Si N 144.25(17)
C2 C1 Si N -34.85(18)
C6 C1 Si S -129.94(16)
C2 C1 Si S 50.95(17)
C17 S Si O1 43.7(5)
C17 S Si O3 150.82(9)
C17 S Si O2 60.92(8)
C17 S Si N -22.06(9)
C17 S Si C1 -119.27(9)
